data_7007794
loop_
_publ_author_name
'Knorr, Michael'
'Jourdain, Isabelle'
'Braunstein, Pierre'
'Strohmann, Carsten'
'Tiripicchio, Antonio'
'Ugozzoli, Franco'

_publ_section_title
;
 Insertion reactions of alkynes and organic isocyanides into the
 palladium-carbon bond of dimetallic Fe-Pd alkoxysilyl complexes.
;
_journal_issue 44
_journal_name_full 'Dalton transactions (Cambridge, England : 2003)'
_journal_page_first 5248
_journal_page_last 5258
_journal_paper_doi 10.1039/b610324c
_journal_year 2006
_chemical_formula_moiety ' C47 H45 Fe N O10 P2 Pd Si, C H2 Cl2'
_chemical_formula_sum 'C48 H47 Cl2 Fe N O10 P2 Pd Si'
_chemical_formula_weight 1121.05
_space_group_IT_number 61
_symmetry_cell_setting orthorhombic
_symmetry_Int_Tables_number 61
_symmetry_space_group_name_Hall '-P 2ac 2ab'
_symmetry_space_group_name_H-M 'P b c a'
_atom_sites_solution_hydrogens geom
_atom_sites_solution_primary direct
_atom_sites_solution_secondary difmap
_audit_creation_method SHELXL-97
_cell_angle_alpha 90.00
_cell_angle_beta 90.00
_cell_angle_gamma 90.00
_cell_formula_units_Z 8
_cell_length_a 23.378(3)
_cell_length_b 21.533(3)
_cell_length_c 20.077(3)
_cell_measurement_reflns_used 48
_cell_measurement_temperature 293(2)
_cell_measurement_theta_max 25
_cell_measurement_theta_min 4
_cell_volume 10107(2)
_computing_cell_refinement 'Philips PW1100'
_computing_data_collection 'Philips PW1100'
_computing_data_reduction difau
_computing_molecular_graphics ortep-3
_computing_publication_material Platon
_computing_structure_refinement 'SHELXL-97 (Sheldrick, 1997)'
_computing_structure_solution 'SHELXS-97 (Sheldrick, 1990)'
_diffrn_ambient_temperature 293(2)
_diffrn_measured_fraction_theta_full 0.996
_diffrn_measured_fraction_theta_max 0.996
_diffrn_measurement_device_type 'Philips PW1100'
_diffrn_measurement_method 't/2t scan'
_diffrn_radiation_monochromator graphite
_diffrn_radiation_probe x-ray
_diffrn_radiation_type MoK\a
_diffrn_radiation_wavelength 0.71070
_diffrn_reflns_av_R_equivalents 0.0000
_diffrn_reflns_av_sigmaI/netI 1.1492
_diffrn_reflns_limit_h_max 25
_diffrn_reflns_limit_h_min -25
_diffrn_reflns_limit_k_max 23
_diffrn_reflns_limit_k_min -4
_diffrn_reflns_limit_l_max 22
_diffrn_reflns_limit_l_min 0
_diffrn_reflns_number 7070
_diffrn_reflns_theta_full 23.07
_diffrn_reflns_theta_max 23.07
_diffrn_reflns_theta_min 3.14
_diffrn_source 'fine-focus sealed tube'
_diffrn_standards_decay_% 0.94
_diffrn_standards_interval_count 50
_diffrn_standards_number 3
_exptl_absorpt_coefficient_mu 0.891
_exptl_absorpt_correction_T_max 0.837
_exptl_absorpt_correction_T_min 0.807
_exptl_absorpt_correction_type psi-scan
_exptl_absorpt_process_details difau
_exptl_crystal_colour Red
_exptl_crystal_density_diffrn 1.474
_exptl_crystal_density_method 'not measured'
_exptl_crystal_description Prism
_exptl_crystal_F_000 4576
_exptl_crystal_size_max 0.3
_exptl_crystal_size_mid 0.2
_exptl_crystal_size_min 0.2
_refine_diff_density_max 0.722
_refine_diff_density_min -0.652
_refine_diff_density_rms 0.082
_refine_ls_extinction_method none
_refine_ls_goodness_of_fit_ref 0.645
_refine_ls_hydrogen_treatment constr
_refine_ls_matrix_type full
_refine_ls_number_parameters 583
_refine_ls_number_reflns 7070
_refine_ls_number_restraints 3
_refine_ls_restrained_S_all 0.647
_refine_ls_R_factor_all 0.1857
_refine_ls_R_factor_gt 0.0594
_refine_ls_shift/su_max 0.001
_refine_ls_shift/su_mean 0.000
_refine_ls_structure_factor_coef Fsqd
_refine_ls_weighting_details 'calc w=1/[\s^2^(Fo^2^)+(0.0504P)^2^+0.0000P] where P=(Fo^2^+2Fc^2^)/3'
_refine_ls_weighting_scheme calc
_refine_ls_wR_factor_gt 0.1202
_refine_ls_wR_factor_ref 0.1338
_reflns_number_gt 2303
_reflns_number_total 7070
_reflns_threshold_expression >2sigma(I)
_cod_data_source_file b610324c.txt
_cod_data_source_block br53
_cod_depositor_comments
;
The following automatic conversions were performed:
'_exptl_absorpt_correction_type' value 'psi scan' changed to 'psi-scan'
according to '/home/saulius/struct/CIF-dictionaries/cif_core.dic'
dictionary named 'cif_core.dic' version 2.4.1 from 2010-06-29.

Automatic conversion script
Id: cif_fix_enum 1527 2010-12-29 10:47:43Z saulius 
;
_cod_database_code 7007794

loop_
_symmetry_equiv_pos_as_xyz
'x, y, z'
'x+1/2, -y+1/2, -z'
'-x, y+1/2, -z+1/2'
'-x+1/2, -y, z+1/2'
'-x, -y, -z'
'-x-1/2, y-1/2, z'
'x, -y-1/2, z-1/2'
'x-1/2, y, -z-1/2'

loop_
_atom_site_label
_atom_site_type_symbol
_atom_site_fract_x
_atom_site_fract_y
_atom_site_fract_z
_atom_site_U_iso_or_equiv
_atom_site_adp_type
_atom_site_occupancy
_atom_site_symmetry_multiplicity
_atom_site_calc_flag
_atom_site_refinement_flags
_atom_site_disorder_assembly
_atom_site_disorder_group
Pd1 Pd 0.18736(3) 0.12473(3) 0.13110(4) 0.0492(3) Uani 1 1 d . . .
Fe1 Fe 0.08464(7) 0.10365(6) 0.07999(8) 0.0538(5) Uani 1 1 d . . .
P1 P 0.09826(13) 0.16016(12) -0.01078(16) 0.0521(9) Uani 1 1 d . . .
P2 P 0.21142(12) 0.19308(11) 0.05597(15) 0.0445(8) Uani 1 1 d . . .
Si1 Si 0.08689(17) 0.04946(14) 0.1757(2) 0.0700(12) Uani 1 1 d . . .
O1 O 0.0727(4) 0.2127(4) 0.1656(4) 0.080(3) Uani 1 1 d . . .
O2 O -0.0313(4) 0.0672(4) 0.0532(5) 0.094(3) Uani 1 1 d . . .
O3 O 0.1579(4) 0.0008(3) 0.0385(4) 0.088(3) Uani 1 1 d . . .
O4 O 0.1537(3) 0.0600(3) 0.2034(4) 0.068(2) Uani 1 1 d . . .
O5 O 0.0449(4) 0.0748(4) 0.2327(4) 0.093(3) Uani 1 1 d . . .
O6 O 0.0832(4) -0.0272(4) 0.1756(5) 0.107(3) Uani 1 1 d . . .
O7 O 0.2915(3) 0.0204(3) 0.1398(5) 0.100(3) Uani 1 1 d . . .
O8 O 0.3472(3) 0.0972(3) 0.1057(4) 0.075(3) Uani 1 1 d . . .
O9 O 0.3705(4) 0.0941(4) 0.2482(5) 0.099(3) Uani 1 1 d . . .
O10 O 0.3745(4) 0.1935(4) 0.2692(5) 0.113(4) Uani 1 1 d . . .
N1 N 0.2825(7) 0.1445(6) 0.3740(7) 0.128(5) Uani 1 1 d U . .
C1 C 0.0792(5) 0.1682(6) 0.1317(5) 0.065(4) Uani 1 1 d . . .
C2 C 0.0150(5) 0.0823(5) 0.0642(6) 0.061(4) Uani 1 1 d . . .
C3 C 0.1314(5) 0.0427(6) 0.0551(6) 0.065(4) Uani 1 1 d . . .
C4 C 0.1807(5) 0.0257(4) 0.2569(6) 0.081(4) Uani 1 1 d . . .
H4A H 0.2193 0.0400 0.2625 0.121 Uiso 1 1 calc R . .
H4B H 0.1809 -0.0177 0.2462 0.121 Uiso 1 1 calc R . .
H4C H 0.1598 0.0322 0.2975 0.121 Uiso 1 1 calc R . .
C5 C 0.0219(7) 0.0449(7) 0.2857(8) 0.160(7) Uani 1 1 d . . .
H5A H -0.0023 0.0730 0.3100 0.240 Uiso 1 1 calc R . .
H5B H 0.0520 0.0304 0.3143 0.240 Uiso 1 1 calc R . .
H5C H -0.0003 0.0102 0.2705 0.240 Uiso 1 1 calc R . .
C6 C 0.0495(6) -0.0639(5) 0.1430(7) 0.108(5) Uani 1 1 d . . .
H6A H 0.0579 -0.1062 0.1546 0.162 Uiso 1 1 calc R . .
H6B H 0.0552 -0.0581 0.0961 0.162 Uiso 1 1 calc R . .
H6C H 0.0105 -0.0547 0.1543 0.162 Uiso 1 1 calc R . .
C7 C 0.2438(4) 0.2628(4) 0.0885(5) 0.041(3) Uani 1 1 d . . .
C8 C 0.3006(5) 0.2680(5) 0.0971(6) 0.079(4) Uani 1 1 d U . .
H8 H 0.3235 0.2352 0.0832 0.095 Uiso 1 1 calc R . .
C9 C 0.3270(6) 0.3188(6) 0.1249(7) 0.097(4) Uani 1 1 d U . .
H9 H 0.3664 0.3199 0.1314 0.116 Uiso 1 1 calc R . .
C10 C 0.2927(6) 0.3678(6) 0.1429(6) 0.087(4) Uani 1 1 d U . .
H10 H 0.3094 0.4039 0.1590 0.104 Uiso 1 1 calc R . .
C11 C 0.2346(5) 0.3646(5) 0.1376(5) 0.065(3) Uani 1 1 d U . .
H11 H 0.2116 0.3971 0.1523 0.078 Uiso 1 1 calc R . .
C12 C 0.2108(5) 0.3120(4) 0.1098(5) 0.054(3) Uani 1 1 d U . .
H12 H 0.1712 0.3097 0.1054 0.065 Uiso 1 1 calc R . .
C13 C 0.2587(4) 0.1662(4) -0.0079(5) 0.044(3) Uani 1 1 d U . .
C14 C 0.2881(4) 0.2058(5) -0.0526(6) 0.062(3) Uani 1 1 d U . .
H14 H 0.2854 0.2485 -0.0462 0.074 Uiso 1 1 calc R . .
C15 C 0.3199(5) 0.1849(6) -0.1042(6) 0.078(4) Uani 1 1 d U . .
H15 H 0.3385 0.2130 -0.1319 0.094 Uiso 1 1 calc R . .
C16 C 0.3249(5) 0.1234(7) -0.1154(6) 0.091(4) Uani 1 1 d U . .
H16 H 0.3472 0.1092 -0.1507 0.110 Uiso 1 1 calc R . .
C17 C 0.2970(5) 0.0813(5) -0.0747(6) 0.081(4) Uani 1 1 d U . .
H17 H 0.3001 0.0389 -0.0829 0.098 Uiso 1 1 calc R . .
C18 C 0.2643(5) 0.1024(5) -0.0214(6) 0.058(3) Uani 1 1 d U . .
H18 H 0.2458 0.0738 0.0058 0.070 Uiso 1 1 calc R . .
C19 C 0.1508(4) 0.2207(4) 0.0075(5) 0.050(3) Uani 1 1 d . . .
H19A H 0.1647 0.2378 -0.0341 0.060 Uiso 1 1 calc R . .
H19B H 0.1320 0.2539 0.0318 0.060 Uiso 1 1 calc R . .
C20 C 0.1251(4) 0.1234(5) -0.0861(5) 0.045(3) Uani 1 1 d . . .
C21 C 0.1595(5) 0.1509(5) -0.1323(6) 0.061(3) Uani 1 1 d U . .
H21 H 0.1717 0.1913 -0.1244 0.073 Uiso 1 1 calc R . .
C22 C 0.1771(5) 0.1226(6) -0.1895(6) 0.088(4) Uani 1 1 d U . .
H22 H 0.1998 0.1437 -0.2200 0.106 Uiso 1 1 calc R . .
C23 C 0.1602(5) 0.0609(6) -0.2015(6) 0.079(4) Uani 1 1 d U . .
H23 H 0.1724 0.0398 -0.2394 0.095 Uiso 1 1 calc R . .
C24 C 0.1254(5) 0.0329(5) -0.1561(6) 0.070(4) Uani 1 1 d U . .
H24 H 0.1134 -0.0077 -0.1637 0.083 Uiso 1 1 calc R . .
C25 C 0.1073(5) 0.0629(5) -0.0989(6) 0.061(3) Uani 1 1 d U . .
H25 H 0.0833 0.0426 -0.0691 0.073 Uiso 1 1 calc R . .
C26 C 0.0378(5) 0.2064(5) -0.0425(8) 0.063(4) Uani 1 1 d . . .
C27 C 0.0246(5) 0.2112(6) -0.1084(8) 0.088(4) Uani 1 1 d U . .
H27 H 0.0465 0.1885 -0.1385 0.106 Uiso 1 1 calc R . .
C28 C -0.0193(6) 0.2478(6) -0.1338(8) 0.102(4) Uani 1 1 d U . .
H28 H -0.0274 0.2493 -0.1791 0.122 Uiso 1 1 calc R . .
C29 C -0.0495(6) 0.2811(7) -0.0888(9) 0.110(5) Uani 1 1 d U . .
H29 H -0.0787 0.3074 -0.1027 0.132 Uiso 1 1 calc R . .
C30 C -0.0369(7) 0.2759(7) -0.0239(10) 0.130(6) Uani 1 1 d U . .
H30 H -0.0589 0.2990 0.0057 0.156 Uiso 1 1 calc R . .
C31 C 0.0057(6) 0.2394(7) 0.0028(8) 0.121(6) Uani 1 1 d U . .
H31 H 0.0124 0.2372 0.0484 0.145 Uiso 1 1 calc R . .
C32 C 0.2679(4) 0.1252(5) 0.1691(6) 0.054(3) Uani 1 1 d . . .
C33 C 0.2890(6) 0.1577(5) 0.2180(6) 0.061(4) Uani 1 1 d . . .
C34 C 0.3050(5) 0.0741(6) 0.1372(7) 0.078(4) Uani 1 1 d . . .
C35 C 0.3825(5) 0.0503(6) 0.0756(7) 0.114(5) Uani 1 1 d . . .
H35A H 0.4132 0.0697 0.0518 0.172 Uiso 1 1 calc R . .
H35B H 0.3599 0.0260 0.0454 0.172 Uiso 1 1 calc R . .
H35C H 0.3979 0.0238 0.1097 0.172 Uiso 1 1 calc R . .
C36 C 0.3471(6) 0.1441(7) 0.2468(8) 0.088(5) Uani 1 1 d . . .
C37 C 0.4269(6) 0.1798(7) 0.3032(8) 0.165(8) Uani 1 1 d . . .
H37A H 0.4441 0.2178 0.3182 0.248 Uiso 1 1 calc R . .
H37B H 0.4525 0.1589 0.2734 0.248 Uiso 1 1 calc R . .
H37C H 0.4191 0.1536 0.3408 0.248 Uiso 1 1 calc R . .
C38 C 0.2560(6) 0.2092(5) 0.2562(7) 0.084(4) Uani 1 1 d . . .
H38A H 0.2834 0.2339 0.2811 0.101 Uiso 1 1 calc R . .
H38B H 0.2378 0.2364 0.2240 0.101 Uiso 1 1 calc R . .
C39 C 0.2108(8) 0.1852(7) 0.3041(8) 0.073(4) Uani 1 1 d . . .
C40 C 0.1536(10) 0.1953(6) 0.2916(10) 0.110(6) Uani 1 1 d . . .
H40 H 0.1443 0.2173 0.2532 0.132 Uiso 1 1 calc R . .
C41 C 0.1093(9) 0.1758(11) 0.3311(12) 0.134(9) Uani 1 1 d . . .
H41 H 0.0706 0.1821 0.3224 0.161 Uiso 1 1 calc R . .
C42 C 0.1311(13) 0.1457(8) 0.3853(12) 0.136(9) Uani 1 1 d . . .
H42 H 0.1020 0.1329 0.4137 0.164 Uiso 1 1 calc R . .
C43 C 0.1825(11) 0.1293(9) 0.4093(11) 0.108(7) Uani 1 1 d . . .
C44 C 0.2287(11) 0.1556(7) 0.3617(13) 0.120(7) Uani 1 1 d . . .
C45 C 0.2953(9) 0.1136(7) 0.4273(9) 0.150(6) Uani 1 1 d U . .
H45 H 0.3338 0.1046 0.4342 0.180 Uiso 1 1 calc R . .
C46 C 0.2573(10) 0.0928(7) 0.4747(8) 0.138(7) Uani 1 1 d U . .
H46 H 0.2695 0.0733 0.5135 0.166 Uiso 1 1 calc R . .
C47 C 0.1993(11) 0.1025(7) 0.4611(9) 0.148(7) Uani 1 1 d U . .
H47 H 0.1723 0.0887 0.4917 0.177 Uiso 1 1 calc R . .
C1S C 0.0505(5) 0.3688(7) 0.1923(6) 0.148(6) Uiso 1 1 d D . .
Cl1 Cl -0.0231(4) 0.3491(5) 0.1979(4) 0.400(5) Uiso 1 1 d D . .
Cl2 Cl 0.0600(4) 0.3898(4) 0.1094(5) 0.397(5) Uiso 1 1 d D . .

loop_
_atom_site_aniso_label
_atom_site_aniso_U_11
_atom_site_aniso_U_22
_atom_site_aniso_U_33
_atom_site_aniso_U_23
_atom_site_aniso_U_13
_atom_site_aniso_U_12
Pd1 0.0517(5) 0.0313(4) 0.0646(6) -0.0001(5) -0.0035(6) 0.0012(5)
Fe1 0.0517(11) 0.0370(9) 0.0726(13) -0.0027(9) 0.0013(11) -0.0055(8)
P1 0.048(2) 0.0352(18) 0.073(3) -0.0020(17) -0.0130(19) -0.0021(15)
P2 0.0486(19) 0.0278(15) 0.057(2) -0.0063(15) -0.0074(17) -0.0015(14)
Si1 0.077(3) 0.043(2) 0.090(3) 0.001(2) 0.010(3) -0.011(2)
O1 0.095(7) 0.065(6) 0.080(7) -0.023(5) 0.004(6) 0.011(5)
O2 0.069(7) 0.079(6) 0.133(9) -0.005(6) -0.022(7) -0.023(5)
O3 0.096(7) 0.048(5) 0.119(8) 0.004(6) 0.027(6) 0.022(5)
O4 0.094(7) 0.058(5) 0.051(6) 0.015(4) -0.011(5) -0.001(5)
O5 0.119(9) 0.097(7) 0.064(7) 0.023(6) 0.048(6) -0.006(6)
O6 0.139(9) 0.046(5) 0.135(9) 0.016(6) -0.026(7) -0.037(6)
O7 0.095(7) 0.033(4) 0.171(9) -0.023(6) -0.002(7) 0.003(5)
O8 0.051(6) 0.054(5) 0.120(8) -0.008(5) 0.012(5) 0.015(4)
O9 0.095(8) 0.074(6) 0.126(9) 0.004(6) -0.047(6) 0.019(6)
O10 0.076(7) 0.083(7) 0.181(11) -0.022(7) -0.057(7) -0.009(6)
N1 0.225(14) 0.080(9) 0.080(9) -0.022(7) -0.068(11) 0.089(9)
C1 0.091(10) 0.084(10) 0.020(7) 0.013(8) 0.000(8) -0.013(8)
C2 0.057(9) 0.035(7) 0.092(11) 0.006(7) -0.007(9) -0.010(6)
C3 0.047(8) 0.072(9) 0.076(10) 0.033(8) 0.036(7) 0.000(7)
C4 0.099(10) 0.048(7) 0.095(11) 0.024(7) -0.008(10) -0.015(7)
C5 0.193(19) 0.127(14) 0.160(18) -0.025(14) 0.077(15) -0.039(14)
C6 0.123(13) 0.054(9) 0.147(15) 0.009(10) -0.023(12) -0.013(9)
C7 0.033(7) 0.034(6) 0.057(8) -0.005(6) 0.000(6) -0.016(5)
C8 0.077(10) 0.050(7) 0.110(11) -0.031(7) -0.024(8) -0.002(7)
C9 0.093(10) 0.079(8) 0.118(10) -0.018(9) -0.015(9) -0.030(7)
C10 0.104(10) 0.059(7) 0.097(9) -0.018(7) -0.019(9) -0.029(8)
C11 0.097(8) 0.046(7) 0.052(7) -0.009(6) -0.011(8) -0.005(7)
C12 0.077(8) 0.033(6) 0.052(8) 0.003(6) -0.008(6) -0.008(6)
C13 0.058(7) 0.030(6) 0.043(7) 0.009(6) 0.002(6) -0.006(6)
C14 0.058(8) 0.051(7) 0.077(9) 0.000(7) 0.003(7) -0.012(6)
C15 0.074(8) 0.078(8) 0.083(9) 0.008(8) 0.024(7) -0.015(8)
C16 0.094(9) 0.086(8) 0.095(9) -0.008(9) 0.037(7) 0.012(9)
C17 0.098(10) 0.063(8) 0.083(9) -0.012(7) 0.032(8) 0.009(7)
C18 0.072(8) 0.045(6) 0.057(8) 0.003(6) 0.018(7) -0.008(6)
C19 0.029(7) 0.035(6) 0.086(9) 0.015(6) -0.012(7) -0.003(5)
C20 0.062(8) 0.029(6) 0.043(8) 0.001(7) -0.002(6) -0.007(6)
C21 0.089(8) 0.057(7) 0.037(7) 0.003(7) 0.001(8) -0.023(6)
C22 0.097(9) 0.094(9) 0.073(8) 0.006(9) -0.001(8) -0.025(9)
C23 0.084(9) 0.083(9) 0.070(9) -0.013(8) 0.001(7) 0.000(7)
C24 0.092(9) 0.049(7) 0.067(9) -0.016(7) 0.008(7) -0.014(7)
C25 0.069(8) 0.062(8) 0.051(8) -0.005(7) -0.002(7) -0.004(7)
C26 0.047(8) 0.038(7) 0.104(12) 0.011(8) -0.017(9) -0.013(6)
C27 0.061(9) 0.082(9) 0.122(12) 0.032(9) -0.006(9) 0.015(7)
C28 0.092(10) 0.088(9) 0.126(12) 0.026(9) -0.032(9) 0.015(8)
C29 0.070(10) 0.083(9) 0.178(15) 0.024(11) -0.014(11) 0.022(7)
C30 0.086(10) 0.115(10) 0.190(15) -0.009(12) 0.009(12) 0.040(8)
C31 0.077(10) 0.114(11) 0.173(14) -0.006(11) -0.016(10) 0.059(9)
C32 0.055(8) 0.031(6) 0.078(9) 0.002(7) -0.002(7) -0.011(7)
C33 0.089(11) 0.031(7) 0.062(9) 0.010(7) -0.010(8) 0.009(7)
C34 0.051(9) 0.060(9) 0.124(13) -0.015(10) 0.043(10) 0.012(8)
C35 0.093(12) 0.105(11) 0.145(15) -0.004(11) 0.014(11) 0.026(10)
C36 0.078(12) 0.077(12) 0.110(13) 0.010(11) -0.045(10) 0.004(10)
C37 0.120(15) 0.182(17) 0.194(19) 0.049(15) -0.073(14) -0.062(13)
C38 0.105(12) 0.051(9) 0.097(12) -0.002(9) -0.031(10) 0.011(9)
C39 0.101(14) 0.056(10) 0.063(12) -0.044(9) -0.017(11) 0.023(9)
C40 0.104(15) 0.073(11) 0.15(2) -0.057(12) -0.032(16) 0.033(12)
C41 0.094(16) 0.15(2) 0.16(2) -0.097(18) 0.016(16) 0.030(15)
C42 0.21(3) 0.066(14) 0.14(2) -0.027(13) 0.000(18) -0.033(15)
C43 0.17(2) 0.074(13) 0.082(15) -0.046(12) -0.057(17) 0.041(15)
C44 0.22(3) 0.026(8) 0.119(19) -0.024(11) -0.05(2) 0.030(13)
C45 0.273(16) 0.099(10) 0.077(11) -0.023(10) -0.034(12) 0.109(11)
C46 0.268(19) 0.089(9) 0.058(10) -0.002(8) -0.013(13) 0.102(12)
C47 0.29(2) 0.077(10) 0.076(11) -0.023(9) -0.015(16) 0.072(14)

loop_
_atom_type_symbol
_atom_type_description
_atom_type_scat_dispersion_real
_atom_type_scat_dispersion_imag
_atom_type_scat_source
Pd Pd -0.9988 1.0072 'International Tables Vol C Tables 4.2.6.8 and 6.1.1.4'
Fe Fe 0.3463 0.8444 'International Tables Vol C Tables 4.2.6.8 and 6.1.1.4'
P P 0.1023 0.0942 'International Tables Vol C Tables 4.2.6.8 and 6.1.1.4'
Si Si 0.0817 0.0704 'International Tables Vol C Tables 4.2.6.8 and 6.1.1.4'
O O 0.0106 0.0060 'International Tables Vol C Tables 4.2.6.8 and 6.1.1.4'
N N 0.0061 0.0033 'International Tables Vol C Tables 4.2.6.8 and 6.1.1.4'
C C 0.0033 0.0016 'International Tables Vol C Tables 4.2.6.8 and 6.1.1.4'
H H 0.0000 0.0000 'International Tables Vol C Tables 4.2.6.8 and 6.1.1.4'
Cl Cl 0.1484 0.1585 'International Tables Vol C Tables 4.2.6.8 and 6.1.1.4'

loop_
_geom_angle_atom_site_label_1
_geom_angle_atom_site_label_2
_geom_angle_atom_site_label_3
_geom_angle
_geom_angle_site_symmetry_1
_geom_angle_site_symmetry_3
_geom_angle_publ_flag
C32 Pd1 O4 95.1(4) . . ?
C32 Pd1 P2 91.0(3) . . ?
O4 Pd1 P2 173.6(2) . . ?
C32 Pd1 Fe1 170.4(3) . . ?
O4 Pd1 Fe1 79.6(2) . . ?
P2 Pd1 Fe1 94.68(8) . . ?
C32 Pd1 Si1 128.2(3) . . ?
O4 Pd1 Si1 33.2(2) . . ?
P2 Pd1 Si1 140.83(11) . . ?
Fe1 Pd1 Si1 46.51(8) . . ?
C2 Fe1 C1 104.7(5) . . ?
C2 Fe1 C3 109.4(5) . . ?
C1 Fe1 C3 143.3(6) . . ?
C2 Fe1 P1 97.6(4) . . ?
C1 Fe1 P1 93.6(4) . . ?
C3 Fe1 P1 94.9(4) . . ?
C2 Fe1 Si1 92.3(4) . . ?
C1 Fe1 Si1 84.6(4) . . ?
C3 Fe1 Si1 80.9(4) . . ?
P1 Fe1 Si1 170.08(15) . . ?
C2 Fe1 Pd1 166.9(4) . . ?
C1 Fe1 Pd1 72.5(4) . . ?
C3 Fe1 Pd1 71.3(4) . . ?
P1 Fe1 Pd1 95.41(9) . . ?
Si1 Fe1 Pd1 74.74(11) . . ?
C20 P1 C19 104.2(5) . . ?
C20 P1 C26 102.3(6) . . ?
C19 P1 C26 101.5(4) . . ?
C20 P1 Fe1 119.6(3) . . ?
C19 P1 Fe1 108.8(3) . . ?
C26 P1 Fe1 118.1(5) . . ?
C13 P2 C7 105.6(5) . . ?
C13 P2 C19 101.8(5) . . ?
C7 P2 C19 104.4(4) . . ?
C13 P2 Pd1 115.9(3) . . ?
C7 P2 Pd1 114.8(3) . . ?
C19 P2 Pd1 112.9(3) . . ?
O5 Si1 O6 108.0(5) . . ?
O5 Si1 O4 106.8(5) . . ?
O6 Si1 O4 100.7(5) . . ?
O5 Si1 Fe1 114.7(4) . . ?
O6 Si1 Fe1 121.0(4) . . ?
O4 Si1 Fe1 103.6(3) . . ?
O5 Si1 Pd1 120.7(3) . . ?
O6 Si1 Pd1 125.6(4) . . ?
O4 Si1 Pd1 45.0(3) . . ?
Fe1 Si1 Pd1 58.75(9) . . ?
C4 O4 Si1 125.7(7) . . ?
C4 O4 Pd1 132.0(6) . . ?
Si1 O4 Pd1 101.7(4) . . ?
C5 O5 Si1 129.9(9) . . ?
C6 O6 Si1 130.1(9) . . ?
C34 O8 C35 112.3(9) . . ?
C36 O10 C37 114.3(11) . . ?
C45 N1 C44 118(2) . . ?
O1 C1 Fe1 176.7(11) . . ?
O2 C2 Fe1 179.0(12) . . ?
O3 C3 Fe1 174.9(11) . . ?
O4 C4 H4A 109.5 . . ?
O4 C4 H4B 109.5 . . ?
H4A C4 H4B 109.5 . . ?
O4 C4 H4C 109.5 . . ?
H4A C4 H4C 109.5 . . ?
H4B C4 H4C 109.5 . . ?
O5 C5 H5A 109.5 . . ?
O5 C5 H5B 109.5 . . ?
H5A C5 H5B 109.5 . . ?
O5 C5 H5C 109.5 . . ?
H5A C5 H5C 109.5 . . ?
H5B C5 H5C 109.5 . . ?
O6 C6 H6A 109.5 . . ?
O6 C6 H6B 109.5 . . ?
H6A C6 H6B 109.5 . . ?
O6 C6 H6C 109.5 . . ?
H6A C6 H6C 109.5 . . ?
H6B C6 H6C 109.5 . . ?
C8 C7 C12 116.7(10) . . ?
C8 C7 P2 122.1(9) . . ?
C12 C7 P2 121.1(8) . . ?
C7 C8 C9 124.3(12) . . ?
C7 C8 H8 117.8 . . ?
C9 C8 H8 117.8 . . ?
C8 C9 C10 117.0(12) . . ?
C8 C9 H9 121.5 . . ?
C10 C9 H9 121.5 . . ?
C11 C10 C9 121.5(12) . . ?
C11 C10 H10 119.3 . . ?
C9 C10 H10 119.3 . . ?
C10 C11 C12 118.4(12) . . ?
C10 C11 H11 120.8 . . ?
C12 C11 H11 120.8 . . ?
C11 C12 C7 122.0(11) . . ?
C11 C12 H12 119.0 . . ?
C7 C12 H12 119.0 . . ?
C18 C13 C14 114.8(10) . . ?
C18 C13 P2 120.8(9) . . ?
C14 C13 P2 124.1(8) . . ?
C15 C14 C13 123.5(11) . . ?
C15 C14 H14 118.2 . . ?
C13 C14 H14 118.2 . . ?
C16 C15 C14 120.2(12) . . ?
C16 C15 H15 119.9 . . ?
C14 C15 H15 119.9 . . ?
C15 C16 C17 120.2(13) . . ?
C15 C16 H16 119.9 . . ?
C17 C16 H16 119.9 . . ?
C16 C17 C18 119.9(11) . . ?
C16 C17 H17 120.0 . . ?
C18 C17 H17 120.0 . . ?
C17 C18 C13 121.3(10) . . ?
C17 C18 H18 119.4 . . ?
C13 C18 H18 119.4 . . ?
P2 C19 P1 113.4(5) . . ?
P2 C19 H19A 108.9 . . ?
P1 C19 H19A 108.9 . . ?
P2 C19 H19B 108.9 . . ?
P1 C19 H19B 108.9 . . ?
H19A C19 H19B 107.7 . . ?
C21 C20 C25 117.2(10) . . ?
C21 C20 P1 125.5(9) . . ?
C25 C20 P1 117.3(9) . . ?
C22 C21 C20 123.8(11) . . ?
C22 C21 H21 118.1 . . ?
C20 C21 H21 118.1 . . ?
C21 C22 C23 118.8(12) . . ?
C21 C22 H22 120.6 . . ?
C23 C22 H22 120.6 . . ?
C24 C23 C22 118.1(13) . . ?
C24 C23 H23 121.0 . . ?
C22 C23 H23 121.0 . . ?
C23 C24 C25 122.1(12) . . ?
C23 C24 H24 119.0 . . ?
C25 C24 H24 119.0 . . ?
C24 C25 C20 120.0(11) . . ?
C24 C25 H25 120.0 . . ?
C20 C25 H25 120.0 . . ?
C27 C26 C31 118.6(13) . . ?
C27 C26 P1 123.4(12) . . ?
C31 C26 P1 117.9(12) . . ?
C26 C27 C28 124.5(14) . . ?
C26 C27 H27 117.8 . . ?
C28 C27 H27 117.8 . . ?
C29 C28 C27 116.1(16) . . ?
C29 C28 H28 121.9 . . ?
C27 C28 H28 121.9 . . ?
C30 C29 C28 119.4(17) . . ?
C30 C29 H29 120.3 . . ?
C28 C29 H29 120.3 . . ?
C29 C30 C31 125.7(18) . . ?
C29 C30 H30 117.1 . . ?
C31 C30 H30 117.1 . . ?
C30 C31 C26 115.6(16) . . ?
C30 C31 H31 122.2 . . ?
C26 C31 H31 122.2 . . ?
C33 C32 C34 118.9(11) . . ?
C33 C32 Pd1 129.6(10) . . ?
C34 C32 Pd1 111.2(8) . . ?
C32 C33 C36 121.9(12) . . ?
C32 C33 C38 124.6(12) . . ?
C36 C33 C38 113.4(12) . . ?
O7 C34 O8 127.0(11) . . ?
O7 C34 C32 121.4(12) . . ?
O8 C34 C32 111.4(11) . . ?
O8 C35 H35A 109.5 . . ?
O8 C35 H35B 109.5 . . ?
H35A C35 H35B 109.5 . . ?
O8 C35 H35C 109.5 . . ?
H35A C35 H35C 109.5 . . ?
H35B C35 H35C 109.5 . . ?
O9 C36 O10 119.2(13) . . ?
O9 C36 C33 126.3(14) . . ?
O10 C36 C33 114.4(13) . . ?
O10 C37 H37A 109.5 . . ?
O10 C37 H37B 109.5 . . ?
H37A C37 H37B 109.5 . . ?
O10 C37 H37C 109.5 . . ?
H37A C37 H37C 109.5 . . ?
H37B C37 H37C 109.5 . . ?
C39 C38 C33 114.5(10) . . ?
C39 C38 H38A 108.6 . . ?
C33 C38 H38A 108.6 . . ?
C39 C38 H38B 108.6 . . ?
C33 C38 H38B 108.6 . . ?
H38A C38 H38B 107.6 . . ?
C40 C39 C44 121.2(19) . . ?
C40 C39 C38 120.5(19) . . ?
C44 C39 C38 118(2) . . ?
C41 C40 C39 125(2) . . ?
C41 C40 H40 117.3 . . ?
C39 C40 H40 117.3 . . ?
C42 C41 C40 109(2) . . ?
C42 C41 H41 125.5 . . ?
C40 C41 H41 125.5 . . ?
C43 C42 C41 138(3) . . ?
C43 C42 H42 110.9 . . ?
C41 C42 H42 110.9 . . ?
C47 C43 C42 134(3) . . ?
C47 C43 C44 118(2) . . ?
C42 C43 C44 108(2) . . ?
N1 C44 C39 122(3) . . ?
N1 C44 C43 119(2) . . ?
C39 C44 C43 118(2) . . ?
N1 C45 C46 126(2) . . ?
N1 C45 H45 117.0 . . ?
C46 C45 H45 117.0 . . ?
C45 C46 C47 116.2(18) . . ?
C45 C46 H46 121.9 . . ?
C47 C46 H46 121.9 . . ?
C43 C47 C46 122(2) . . ?
C43 C47 H47 118.8 . . ?
C46 C47 H47 118.8 . . ?
Cl2 C1S Cl1 104.3(5) . . ?

loop_
_geom_bond_atom_site_label_1
_geom_bond_atom_site_label_2
_geom_bond_distance
_geom_bond_site_symmetry_2
_geom_bond_publ_flag
Pd1 C32 2.032(10) . ?
Pd1 O4 2.161(7) . ?
Pd1 P2 2.181(3) . ?
Pd1 Fe1 2.6505(18) . ?
Pd1 Si1 2.991(4) . ?
Fe1 C2 1.720(12) . ?
Fe1 C1 1.740(13) . ?
Fe1 C3 1.779(12) . ?
Fe1 P1 2.214(3) . ?
Fe1 Si1 2.249(4) . ?
P1 C20 1.819(10) . ?
P1 C19 1.827(8) . ?
P1 C26 1.842(12) . ?
P2 C13 1.788(10) . ?
P2 C7 1.804(9) . ?
P2 C19 1.820(8) . ?
Si1 O5 1.604(8) . ?
Si1 O6 1.652(8) . ?
Si1 O4 1.674(8) . ?
O1 C1 1.185(11) . ?
O2 C2 1.152(11) . ?
O3 C3 1.145(11) . ?
O4 C4 1.447(10) . ?
O5 C5 1.356(13) . ?
O6 C6 1.292(11) . ?
O7 C34 1.200(12) . ?
O8 C34 1.272(12) . ?
O8 C35 1.436(12) . ?
O9 C36 1.208(13) . ?
O10 C36 1.321(13) . ?
O10 C37 1.431(14) . ?
N1 C45 1.294(17) . ?
N1 C44 1.31(2) . ?
C4 H4A 0.9600 . ?
C4 H4B 0.9600 . ?
C4 H4C 0.9600 . ?
C5 H5A 0.9600 . ?
C5 H5B 0.9600 . ?
C5 H5C 0.9600 . ?
C6 H6A 0.9600 . ?
C6 H6B 0.9600 . ?
C6 H6C 0.9600 . ?
C7 C8 1.342(12) . ?
C7 C12 1.381(12) . ?
C8 C9 1.375(13) . ?
C8 H8 0.9300 . ?
C9 C10 1.374(15) . ?
C9 H9 0.9300 . ?
C10 C11 1.364(13) . ?
C10 H10 0.9300 . ?
C11 C12 1.379(12) . ?
C11 H11 0.9300 . ?
C12 H12 0.9300 . ?
C13 C18 1.406(12) . ?
C13 C14 1.418(12) . ?
C14 C15 1.351(13) . ?
C14 H14 0.9300 . ?
C15 C16 1.349(14) . ?
C15 H15 0.9300 . ?
C16 C17 1.385(14) . ?
C16 H16 0.9300 . ?
C17 C18 1.392(13) . ?
C17 H17 0.9300 . ?
C18 H18 0.9300 . ?
C19 H19A 0.9700 . ?
C19 H19B 0.9700 . ?
C20 C21 1.364(12) . ?
C20 C25 1.391(12) . ?
C21 C22 1.362(13) . ?
C21 H21 0.9300 . ?
C22 C23 1.408(15) . ?
C22 H22 0.9300 . ?
C23 C24 1.363(13) . ?
C23 H23 0.9300 . ?
C24 C25 1.383(13) . ?
C24 H24 0.9300 . ?
C25 H25 0.9300 . ?
C26 C27 1.363(14) . ?
C26 C31 1.377(16) . ?
C27 C28 1.391(15) . ?
C27 H27 0.9300 . ?
C28 C29 1.353(18) . ?
C28 H28 0.9300 . ?
C29 C30 1.340(18) . ?
C29 H29 0.9300 . ?
C30 C31 1.378(17) . ?
C30 H30 0.9300 . ?
C31 H31 0.9300 . ?
C32 C33 1.302(13) . ?
C32 C34 1.541(14) . ?
C33 C36 1.504(16) . ?
C33 C38 1.555(14) . ?
C35 H35A 0.9600 . ?
C35 H35B 0.9600 . ?
C35 H35C 0.9600 . ?
C37 H37A 0.9600 . ?
C37 H37B 0.9600 . ?
C37 H37C 0.9600 . ?
C38 C39 1.520(15) . ?
C38 H38A 0.9700 . ?
C38 H38B 0.9700 . ?
C39 C40 1.377(17) . ?
C39 C44 1.386(19) . ?
C40 C41 1.37(2) . ?
C40 H40 0.9300 . ?
C41 C42 1.37(2) . ?
C41 H41 0.9300 . ?
C42 C43 1.34(2) . ?
C42 H42 0.9300 . ?
C43 C47 1.25(2) . ?
C43 C44 1.55(2) . ?
C45 C46 1.38(2) . ?
C45 H45 0.9300 . ?
C46 C47 1.40(2) . ?
C46 H46 0.9300 . ?
C47 H47 0.9300 . ?
C1S Cl2 1.739(9) . ?
C1S Cl1 1.775(9) . ?
